data_4125185
loop_
_publ_author_name
'Wang, Jie'
'Chen, Mu-Wang'
'Ji, Yue'
'Hu, Shu-Bo'
'Zhou, Yong-Gui'

_publ_section_title
;
 Kinetic Resolution of Axially Chiral 5- or 8-Substituted Quinolines via
 Asymmetric Transfer Hydrogenation.
;
_journal_issue 33
_journal_name_full 'Journal of the American Chemical Society'
_journal_page_first 10413
_journal_page_last 10416
_journal_paper_doi 10.1021/jacs.6b06009
_journal_volume 138
_journal_year 2016
_chemical_absolute_configuration rmad
_chemical_formula_moiety 'C22 H17 N O'
_chemical_formula_sum 'C22 H17 N O'
_chemical_formula_weight 311.36
_chemical_name_systematic
;
 ?
;
_space_group_crystal_system orthorhombic
_space_group_IT_number 19
_space_group_name_Hall 'P 2ac 2ab'
_space_group_name_H-M_alt 'P 21 21 21'
_symmetry_space_group_name_Hall 'P 2ac 2ab'
_symmetry_space_group_name_H-M 'P 21 21 21'
_atom_sites_solution_hydrogens geom
_atom_sites_solution_primary direct
_audit_creation_date 2015-09-22
_audit_creation_method
;
Olex2 1.2
(compiled 2015.01.26 svn.r3150 for OlexSys, GUI svn.r4998)
;
_cell_angle_alpha 90
_cell_angle_beta 90
_cell_angle_gamma 90
_cell_formula_units_Z 4
_cell_length_a 7.56690(10)
_cell_length_b 14.1761(2)
_cell_length_c 15.2272(2)
_cell_measurement_reflns_used 7277
_cell_measurement_temperature 130(2)
_cell_measurement_theta_max 69.172
_cell_measurement_theta_min 4.26
_cell_volume 1633.41(4)
_computing_cell_refinement 'SAINT v7.68A (Bruker, 2009)'
_computing_data_reduction 'SAINT v7.68A (Bruker, 2009)'
_computing_molecular_graphics 'Olex2 (Dolomanov et al., 2009)'
_computing_publication_material 'Olex2 (Dolomanov et al., 2009)'
_computing_structure_refinement 'XL (Sheldrick, 2008)'
_computing_structure_solution 'SIR2004 (Burla et al., 2007)'
_diffrn_ambient_temperature 130
_diffrn_measured_fraction_theta_full 0.998
_diffrn_measured_fraction_theta_max 0.983
_diffrn_measurement_device_type 'Bruker APEX-II CCD'
_diffrn_measurement_method '\f and \w scans'
_diffrn_radiation_monochromator graphite
_diffrn_radiation_type CuK\a
_diffrn_radiation_wavelength 1.54178
_diffrn_reflns_av_R_equivalents 0.0469
_diffrn_reflns_av_unetI/netI 0.0384
_diffrn_reflns_Laue_measured_fraction_full 0.998
_diffrn_reflns_Laue_measured_fraction_max 0.983
_diffrn_reflns_limit_h_max 9
_diffrn_reflns_limit_h_min -7
_diffrn_reflns_limit_k_max 16
_diffrn_reflns_limit_k_min -17
_diffrn_reflns_limit_l_max 18
_diffrn_reflns_limit_l_min -17
_diffrn_reflns_number 10799
_diffrn_reflns_point_group_measured_fraction_full 0.989
_diffrn_reflns_point_group_measured_fraction_max 0.969
_diffrn_reflns_theta_full 67.679
_diffrn_reflns_theta_max 69.316
_diffrn_reflns_theta_min 4.261
_diffrn_standards_number 0
_exptl_absorpt_coefficient_mu 0.604
_exptl_absorpt_correction_T_max 0.7532
_exptl_absorpt_correction_T_min 0.5179
_exptl_absorpt_correction_type multi-scan
_exptl_absorpt_process_details
;
SADABS-2008/1 (Bruker,2008) was used for absorption correction.
wR2(int) was 0.1530 before and 0.0618 after correction.
The Ratio of minimum to maximum transmission is 0.6876.
The \l/2 correction factor is 0.0015.
;
_exptl_crystal_colour yellow
_exptl_crystal_density_diffrn 1.266
_exptl_crystal_description block
_exptl_crystal_F_000 656
_exptl_crystal_size_max 0.3
_exptl_crystal_size_mid 0.25
_exptl_crystal_size_min 0.2
_refine_diff_density_max 0.205
_refine_diff_density_min -0.184
_refine_diff_density_rms 0.041
_refine_ls_abs_structure_details
;
 Flack x determined using 1201 quotients [(I+)-(I-)]/[(I+)+(I-)]
 (Parsons, Flack and Wagner, Acta Cryst. B69 (2013) 249-259).
;
_refine_ls_abs_structure_Flack -0.08(11)
_refine_ls_extinction_coef 0.0190(12)
_refine_ls_extinction_expression Fc^*^=kFc[1+0.001xFc^2^\l^3^/sin(2\q)]^-1/4^
_refine_ls_extinction_method SHELXL
_refine_ls_goodness_of_fit_ref 1.064
_refine_ls_hydrogen_treatment constr
_refine_ls_matrix_type full
_refine_ls_number_parameters 219
_refine_ls_number_reflns 2965
_refine_ls_number_restraints 0
_refine_ls_restrained_S_all 1.064
_refine_ls_R_factor_all 0.0318
_refine_ls_R_factor_gt 0.0313
_refine_ls_shift/su_max 0.003
_refine_ls_shift/su_mean 0.000
_refine_ls_structure_factor_coef Fsqd
_refine_ls_weighting_details 'w=1/[\s^2^(Fo^2^)+(0.0457P)^2^+0.2026P] where P=(Fo^2^+2Fc^2^)/3'
_refine_ls_weighting_scheme calc
_refine_ls_wR_factor_gt 0.0805
_refine_ls_wR_factor_ref 0.0811
_reflns_Friedel_coverage 0.701
_reflns_Friedel_fraction_full 0.977
_reflns_Friedel_fraction_max 0.950
_reflns_number_gt 2917
_reflns_number_total 2965
_reflns_threshold_expression 'I > 2\s(I)'
_cod_data_source_file ja6b06009_si_003.cif
_cod_data_source_block cu_dm15714_0m
_cod_depositor_comments 'Adding full bibliography for 4125185--4125186.cif.'
_cod_database_code 4125185
_shelxl_version_number 2014-3
_shelx_space_group_comment
;
The symmetry employed for this shelxl refinement is uniquely defined
by the following loop, which should always be used as a source of
symmetry information in preference to the above space-group names.
They are only intended as comments.
;
_shelx_estimated_absorpt_t_max 0.889
_shelx_estimated_absorpt_t_min 0.840
_olex2_refinement_description
;
1. Fixed Uiso
 At 1.2 times of:
  All C(H) groups
 At 1.5 times of:
  All C(H,H,H) groups
2.a Aromatic/amide H refined with riding coordinates:
 C2(H2), C3(H3), C7(H7), C8(H8), C9(H9), C12(H12), C13(H13), C14(H14),
 C15(H15), C18(H18), C19(H19), C20(H20), C21(H21), C22(H22)
2.b Idealised Me refined as rotating group:
 C10(H10A,H10B,H10C)
;
_olex2_submission_special_instructions 'No special instructions were received'

loop_
_space_group_symop_operation_xyz
'x, y, z'
'x+1/2, -y+1/2, -z'
'-x, y+1/2, -z+1/2'
'-x+1/2, -y, z+1/2'

loop_
_atom_site_label
_atom_site_type_symbol
_atom_site_fract_x
_atom_site_fract_y
_atom_site_fract_z
_atom_site_U_iso_or_equiv
_atom_site_adp_type
_atom_site_occupancy
_atom_site_site_symmetry_order
_atom_site_calc_flag
_atom_site_refinement_flags_posn
O1 O 0.19041(15) 0.46781(8) 0.53490(8) 0.0234(3) Uani 1 1 d .
N1 N 0.4630(2) 0.76934(11) 0.34799(11) 0.0276(4) Uani 1 1 d .
C1 C 0.4020(2) 0.69452(12) 0.39701(11) 0.0211(4) Uani 1 1 d .
C2 C 0.2301(2) 0.70117(13) 0.43289(11) 0.0236(4) Uani 1 1 d .
H2 H 0.1625 0.7568 0.4239 0.028 Uiso 1 1 calc R
C3 C 0.1603(2) 0.62845(12) 0.48032(11) 0.0220(4) Uani 1 1 d .
H3 H 0.0450 0.6341 0.5045 0.026 Uiso 1 1 calc R
C4 C 0.2580(2) 0.54515(11) 0.49365(10) 0.0181(3) Uani 1 1 d .
C5 C 0.4289(2) 0.53591(11) 0.46159(10) 0.0171(3) Uani 1 1 d .
C6 C 0.5031(2) 0.61156(12) 0.41261(11) 0.0188(4) Uani 1 1 d .
C7 C 0.6774(2) 0.61005(12) 0.37758(11) 0.0226(4) Uani 1 1 d .
H7 H 0.7515 0.5569 0.3868 0.027 Uiso 1 1 calc R
C8 C 0.7371(3) 0.68563(14) 0.33058(12) 0.0283(4) Uani 1 1 d .
H8 H 0.8536 0.6858 0.3073 0.034 Uiso 1 1 calc R
C9 C 0.6244(3) 0.76326(14) 0.31690(13) 0.0300(4) Uani 1 1 d .
H9 H 0.6679 0.8145 0.2830 0.036 Uiso 1 1 calc R
C10 C 0.0207(2) 0.47561(15) 0.57477(15) 0.0331(5) Uani 1 1 d .
H10A H 0.0213 0.5279 0.6169 0.050 Uiso 1 1 calc GR
H10B H -0.0075 0.4167 0.6055 0.050 Uiso 1 1 calc GR
H10C H -0.0684 0.4876 0.5294 0.050 Uiso 1 1 calc GR
C11 C 0.5246(2) 0.44453(11) 0.47419(11) 0.0182(3) Uani 1 1 d .
C12 C 0.5642(2) 0.38874(12) 0.40133(12) 0.0246(4) Uani 1 1 d .
H12 H 0.5372 0.4113 0.3441 0.030 Uiso 1 1 calc R
C13 C 0.6422(3) 0.30078(13) 0.41102(13) 0.0284(4) Uani 1 1 d .
H13 H 0.6690 0.2638 0.3607 0.034 Uiso 1 1 calc R
C14 C 0.6810(2) 0.26692(12) 0.49438(14) 0.0281(4) Uani 1 1 d .
H14 H 0.7339 0.2066 0.5014 0.034 Uiso 1 1 calc R
C15 C 0.6421(2) 0.32172(12) 0.56716(12) 0.0240(4) Uani 1 1 d .
H15 H 0.6684 0.2982 0.6241 0.029 Uiso 1 1 calc R
C16 C 0.5652(2) 0.41064(11) 0.55883(11) 0.0184(3) Uani 1 1 d .
C17 C 0.5280(2) 0.46774(11) 0.63903(11) 0.0184(3) Uani 1 1 d .
C18 C 0.4095(2) 0.43501(13) 0.70215(12) 0.0257(4) Uani 1 1 d .
H18 H 0.3522 0.3761 0.6938 0.031 Uiso 1 1 calc R
C19 C 0.3745(3) 0.48753(15) 0.77682(12) 0.0313(4) Uani 1 1 d .
H19 H 0.2916 0.4649 0.8187 0.038 Uiso 1 1 calc R
C20 C 0.4591(3) 0.57248(14) 0.79087(11) 0.0302(4) Uani 1 1 d .
H20 H 0.4360 0.6078 0.8426 0.036 Uiso 1 1 calc R
C21 C 0.5778(2) 0.60576(12) 0.72901(12) 0.0268(4) Uani 1 1 d .
H21 H 0.6372 0.6639 0.7386 0.032 Uiso 1 1 calc R
C22 C 0.6102(2) 0.55437(12) 0.65298(11) 0.0209(4) Uani 1 1 d .
H22 H 0.6893 0.5786 0.6101 0.025 Uiso 1 1 calc R

loop_
_atom_site_aniso_label
_atom_site_aniso_U_11
_atom_site_aniso_U_22
_atom_site_aniso_U_33
_atom_site_aniso_U_23
_atom_site_aniso_U_13
_atom_site_aniso_U_12
O1 0.0159(5) 0.0197(6) 0.0345(7) 0.0030(5) 0.0037(5) -0.0004(5)
N1 0.0303(9) 0.0211(7) 0.0313(8) 0.0054(6) -0.0022(7) -0.0003(6)
C1 0.0235(8) 0.0178(8) 0.0221(7) 0.0001(6) -0.0035(7) 0.0000(7)
C2 0.0240(8) 0.0174(8) 0.0294(9) -0.0013(7) -0.0042(7) 0.0055(7)
C3 0.0173(8) 0.0231(8) 0.0258(8) -0.0030(7) 0.0006(7) 0.0034(7)
C4 0.0180(7) 0.0172(8) 0.0191(7) -0.0027(6) -0.0019(6) -0.0016(6)
C5 0.0174(7) 0.0166(7) 0.0173(7) -0.0022(6) -0.0029(6) 0.0012(6)
C6 0.0207(8) 0.0186(7) 0.0173(7) -0.0023(6) -0.0028(6) 0.0001(7)
C7 0.0214(8) 0.0227(8) 0.0237(8) 0.0009(7) 0.0012(7) 0.0035(7)
C8 0.0266(9) 0.0306(10) 0.0278(9) 0.0038(8) 0.0051(8) -0.0021(8)
C9 0.0327(10) 0.0274(9) 0.0300(9) 0.0092(7) 0.0026(8) -0.0041(8)
C10 0.0182(8) 0.0312(9) 0.0499(12) 0.0071(9) 0.0104(8) -0.0004(8)
C11 0.0147(7) 0.0146(7) 0.0253(8) 0.0004(6) 0.0020(6) -0.0013(6)
C12 0.0257(9) 0.0216(8) 0.0265(8) -0.0020(7) 0.0044(7) 0.0002(7)
C13 0.0295(9) 0.0196(8) 0.0361(9) -0.0062(8) 0.0101(8) 0.0021(7)
C14 0.0232(8) 0.0155(8) 0.0456(11) 0.0007(8) 0.0046(8) 0.0042(7)
C15 0.0203(8) 0.0185(8) 0.0333(9) 0.0043(7) -0.0015(7) -0.0005(7)
C16 0.0127(7) 0.0160(7) 0.0266(8) 0.0015(6) 0.0006(6) -0.0021(6)
C17 0.0153(7) 0.0175(7) 0.0225(8) 0.0037(6) -0.0028(6) 0.0020(6)
C18 0.0253(9) 0.0239(8) 0.0278(8) 0.0068(7) 0.0013(7) -0.0045(7)
C19 0.0313(10) 0.0385(10) 0.0241(9) 0.0073(8) 0.0058(8) 0.0016(8)
C20 0.0357(10) 0.0337(9) 0.0211(8) -0.0017(7) -0.0020(8) 0.0084(8)
C21 0.0289(9) 0.0218(8) 0.0299(9) -0.0025(7) -0.0047(8) 0.0017(8)
C22 0.0186(8) 0.0194(7) 0.0248(8) 0.0018(7) 0.0010(7) 0.0005(7)

loop_
_atom_type_symbol
_atom_type_description
_atom_type_scat_dispersion_real
_atom_type_scat_dispersion_imag
_atom_type_scat_source
C C 0.0181 0.0091 'International Tables Vol C Tables 4.2.6.8 and 6.1.1.4'
H H 0.0000 0.0000 'International Tables Vol C Tables 4.2.6.8 and 6.1.1.4'
N N 0.0311 0.0180 'International Tables Vol C Tables 4.2.6.8 and 6.1.1.4'
O O 0.0492 0.0322 'International Tables Vol C Tables 4.2.6.8 and 6.1.1.4'

loop_
_geom_angle_atom_site_label_1
_geom_angle_atom_site_label_2
_geom_angle_atom_site_label_3
_geom_angle
C4 O1 C10 118.17(14)
C9 N1 C1 117.18(16)
N1 C1 C2 117.81(15)
N1 C1 C6 123.17(16)
C2 C1 C6 119.02(16)
C1 C2 H2 119.7
C3 C2 C1 120.66(16)
C3 C2 H2 119.7
C2 C3 H3 119.8
C2 C3 C4 120.43(16)
C4 C3 H3 119.8
O1 C4 C3 122.95(15)
O1 C4 C5 115.82(14)
C5 C4 C3 121.17(15)
C4 C5 C6 118.75(15)
C4 C5 C11 119.17(14)
C6 C5 C11 121.95(14)
C1 C6 C7 116.63(15)
C5 C6 C1 119.91(15)
C5 C6 C7 123.45(15)
C6 C7 H7 120.3
C8 C7 C6 119.45(16)
C8 C7 H7 120.3
C7 C8 H8 120.3
C7 C8 C9 119.36(18)
C9 C8 H8 120.3
N1 C9 C8 124.17(17)
N1 C9 H9 117.9
C8 C9 H9 117.9
O1 C10 H10A 109.5
O1 C10 H10B 109.5
O1 C10 H10C 109.5
H10A C10 H10B 109.5
H10A C10 H10C 109.5
H10B C10 H10C 109.5
C12 C11 C5 119.51(15)
C12 C11 C16 119.16(15)
C16 C11 C5 121.19(14)
C11 C12 H12 119.5
C13 C12 C11 121.07(17)
C13 C12 H12 119.5
C12 C13 H13 120.1
C14 C13 C12 119.87(17)
C14 C13 H13 120.1
C13 C14 H14 120.2
C15 C14 C13 119.51(16)
C15 C14 H14 120.2
C14 C15 H15 119.2
C14 C15 C16 121.54(17)
C16 C15 H15 119.2
C11 C16 C17 121.50(14)
C15 C16 C11 118.84(15)
C15 C16 C17 119.66(15)
C18 C17 C16 120.33(15)
C22 C17 C16 121.27(15)
C22 C17 C18 118.40(15)
C17 C18 H18 119.7
C19 C18 C17 120.69(17)
C19 C18 H18 119.7
C18 C19 H19 119.8
C20 C19 C18 120.50(17)
C20 C19 H19 119.8
C19 C20 H20 120.2
C19 C20 C21 119.50(17)
C21 C20 H20 120.2
C20 C21 H21 119.9
C20 C21 C22 120.19(17)
C22 C21 H21 119.9
C17 C22 H22 119.7
C21 C22 C17 120.69(16)
C21 C22 H22 119.7

loop_
_geom_bond_atom_site_label_1
_geom_bond_atom_site_label_2
_geom_bond_distance
O1 C4 1.363(2)
O1 C10 1.425(2)
N1 C1 1.376(2)
N1 C9 1.313(3)
C1 C2 1.414(3)
C1 C6 1.423(2)
C2 H2 0.9500
C2 C3 1.365(3)
C3 H3 0.9500
C3 C4 1.408(2)
C4 C5 1.388(2)
C5 C6 1.422(2)
C5 C11 1.496(2)
C6 C7 1.423(3)
C7 H7 0.9500
C7 C8 1.366(3)
C8 H8 0.9500
C8 C9 1.408(3)
C9 H9 0.9500
C10 H10A 0.9800
C10 H10B 0.9800
C10 H10C 0.9800
C11 C12 1.395(2)
C11 C16 1.409(2)
C12 H12 0.9500
C12 C13 1.388(3)
C13 H13 0.9500
C13 C14 1.388(3)
C14 H14 0.9500
C14 C15 1.385(3)
C15 H15 0.9500
C15 C16 1.394(2)
C16 C17 1.492(2)
C17 C18 1.394(2)
C17 C22 1.393(2)
C18 H18 0.9500
C18 C19 1.385(3)
C19 H19 0.9500
C19 C20 1.381(3)
C20 H20 0.9500
C20 C21 1.384(3)
C21 H21 0.9500
C21 C22 1.390(2)
C22 H22 0.9500

loop_
_geom_torsion_atom_site_label_1
_geom_torsion_atom_site_label_2
_geom_torsion_atom_site_label_3
_geom_torsion_atom_site_label_4
_geom_torsion
O1 C4 C5 C6 175.75(14)
O1 C4 C5 C11 -0.1(2)
N1 C1 C2 C3 178.40(16)
N1 C1 C6 C5 -177.97(15)
N1 C1 C6 C7 2.4(2)
C1 N1 C9 C8 0.1(3)
C1 C2 C3 C4 -0.6(3)
C1 C6 C7 C8 -1.1(2)
C2 C1 C6 C5 1.7(2)
C2 C1 C6 C7 -177.86(15)
C2 C3 C4 O1 -175.11(15)
C2 C3 C4 C5 2.1(2)
C3 C4 C5 C6 -1.6(2)
C3 C4 C5 C11 -177.47(15)
C4 C5 C6 C1 -0.3(2)
C4 C5 C6 C7 179.29(15)
C4 C5 C11 C12 112.68(17)
C4 C5 C11 C16 -63.0(2)
C5 C6 C7 C8 179.37(16)
C5 C11 C12 C13 -175.69(15)
C5 C11 C16 C15 175.04(14)
C5 C11 C16 C17 -5.1(2)
C6 C1 C2 C3 -1.3(2)
C6 C5 C11 C12 -63.0(2)
C6 C5 C11 C16 121.27(18)
C6 C7 C8 C9 -0.7(3)
C7 C8 C9 N1 1.2(3)
C9 N1 C1 C2 178.34(16)
C9 N1 C1 C6 -1.9(3)
C10 O1 C4 C3 -7.2(2)
C10 O1 C4 C5 175.42(15)
C11 C5 C6 C1 175.44(14)
C11 C5 C6 C7 -5.0(2)
C11 C12 C13 C14 0.4(3)
C11 C16 C17 C18 117.52(18)
C11 C16 C17 C22 -62.6(2)
C12 C11 C16 C15 -0.7(2)
C12 C11 C16 C17 179.19(15)
C12 C13 C14 C15 -0.3(3)
C13 C14 C15 C16 -0.3(3)
C14 C15 C16 C11 0.8(2)
C14 C15 C16 C17 -179.11(17)
C15 C16 C17 C18 -62.6(2)
C15 C16 C17 C22 117.25(18)
C16 C11 C12 C13 0.1(3)
C16 C17 C18 C19 179.92(17)
C16 C17 C22 C21 -178.38(15)
C17 C18 C19 C20 -1.3(3)
C18 C17 C22 C21 1.5(2)
C18 C19 C20 C21 1.0(3)
C19 C20 C21 C22 0.6(3)
C20 C21 C22 C17 -1.8(3)
C22 C17 C18 C19 0.1(3)
